data_4037883
loop_
_publ_author_name
'Lei, Lu'
'Yao, Yi-Yun'
'Jiang, Li-Juan'
'Lu, Xiuqiang'
'Liang, Cui'
'Mo, Dong-Liang'

_publ_section_title
;
 Synthesis of Furo[3,2-b]quinolines and Furo[2,3-b:4,5-b']diquinolines
 through [4+2] Cycloaddition of Aza-o-Quinone Methides and Furans.
;
_journal_name_full 'The Journal of organic chemistry'
_journal_paper_doi 10.1021/acs.joc.9b02953
_journal_year 2020
_chemical_formula_moiety 'C19 H19 N O3 S'
_chemical_formula_sum 'C19 H19 N O3 S'
_chemical_formula_weight 341.41
_space_group_crystal_system monoclinic
_space_group_IT_number 14
_space_group_name_Hall '-P 2yn'
_space_group_name_H-M_alt 'P 1 21/n 1'
_atom_sites_solution_hydrogens geom
_atom_sites_solution_primary dual
_audit_creation_date 2019-07-03
_audit_creation_method
;
Olex2 1.2
(compiled 2018.05.29 svn.r3508 for OlexSys, GUI svn.r5506)
;
_cell_angle_alpha 90
_cell_angle_beta 104.696(4)
_cell_angle_gamma 90
_cell_formula_units_Z 4
_cell_length_a 13.9899(5)
_cell_length_b 8.3035(3)
_cell_length_c 15.1181(6)
_cell_measurement_reflns_used 3343
_cell_measurement_temperature 293(2)
_cell_measurement_theta_max 25.5660
_cell_measurement_theta_min 4.0640
_cell_volume 1698.74(11)
_computing_cell_refinement 'CrysAlisPro 1.171.39.46 (Rigaku OD, 2018)'
_computing_data_collection 'CrysAlisPro 1.171.39.46 (Rigaku OD, 2018)'
_computing_data_reduction 'CrysAlisPro 1.171.39.46 (Rigaku OD, 2018)'
_computing_molecular_graphics 'Olex2 (Dolomanov et al., 2009)'
_computing_publication_material 'Olex2 (Dolomanov et al., 2009)'
_computing_structure_refinement 'ShelXL (Sheldrick, 2015)'
_computing_structure_solution 'XT (Sheldrick, 2015)'
_diffrn_ambient_temperature 293(2)
_diffrn_detector 'CCD plate'
_diffrn_detector_area_resol_mean 16.0233
_diffrn_detector_type Eos
_diffrn_measured_fraction_theta_full 0.998
_diffrn_measured_fraction_theta_max 0.898
_diffrn_measurement_details
;
List of Runs (angles in degrees, time in seconds):

  # Type    Start    End  Width  t~exp~   \w     \q     \k     \f   Frames
--------------------------------------------------------------------------
  1  \w     43.00  78.00   1.00    4.00    --   18.47-131.00-141.00   35
  2  \w    -87.00 -61.00   1.00    4.00    --  -18.78 178.00-180.00   26
  3  \w    -89.00  10.00   1.00    4.00    --  -18.78 -77.00 -90.00   99
  4  \w    -31.00  -5.00   1.00    4.00    --  -18.78 -57.00  30.00   26
  5  \w    -46.00  45.00   1.00    4.00    --  -18.78  77.00  30.00   91
  6  \w    -91.00  14.00   1.00    4.00    --  -18.78 -19.00  90.00  105
;
_diffrn_measurement_device 'four-circle diffractometer'
_diffrn_measurement_device_type 'SuperNova, Single source at offset/far, Eos'
_diffrn_measurement_method '\w scans'
_diffrn_orient_matrix_type 'CrysAlisPro convention (1999,Acta A55,543-557)'
_diffrn_orient_matrix_UB_11 -0.0444337000
_diffrn_orient_matrix_UB_12 0.0115739000
_diffrn_orient_matrix_UB_13 0.0135978000
_diffrn_orient_matrix_UB_21 0.0266746000
_diffrn_orient_matrix_UB_22 -0.0057522000
_diffrn_orient_matrix_UB_23 0.0465336000
_diffrn_orient_matrix_UB_31 0.0078535000
_diffrn_orient_matrix_UB_32 0.0844695000
_diffrn_orient_matrix_UB_33 0.0012801000
_diffrn_radiation_monochromator mirror
_diffrn_radiation_probe x-ray
_diffrn_radiation_type MoK\a
_diffrn_radiation_wavelength 0.71073
_diffrn_reflns_av_R_equivalents 0.0327
_diffrn_reflns_av_unetI/netI 0.0407
_diffrn_reflns_Laue_measured_fraction_full 0.998
_diffrn_reflns_Laue_measured_fraction_max 0.898
_diffrn_reflns_limit_h_max 15
_diffrn_reflns_limit_h_min -17
_diffrn_reflns_limit_k_max 10
_diffrn_reflns_limit_k_min -11
_diffrn_reflns_limit_l_max 18
_diffrn_reflns_limit_l_min -17
_diffrn_reflns_number 12990
_diffrn_reflns_point_group_measured_fraction_full 0.998
_diffrn_reflns_point_group_measured_fraction_max 0.898
_diffrn_reflns_theta_full 25.242
_diffrn_reflns_theta_max 29.001
_diffrn_reflns_theta_min 3.360
_diffrn_source 'micro-focus sealed X-ray tube'
_diffrn_source_type 'SuperNova (Mo) X-ray Source'
_exptl_absorpt_coefficient_mu 0.207
_exptl_absorpt_correction_T_max 1.00000
_exptl_absorpt_correction_T_min 0.51618
_exptl_absorpt_correction_type multi-scan
_exptl_absorpt_process_details
;
CrysAlisPro 1.171.39.46 (Rigaku Oxford Diffraction, 2018)
Empirical absorption correction using spherical harmonics,
 implemented in SCALE3 ABSPACK scaling algorithm.
;
_exptl_crystal_colour white
_exptl_crystal_density_diffrn 1.335
_exptl_crystal_description block
_exptl_crystal_F_000 720
_refine_diff_density_max 0.228
_refine_diff_density_min -0.328
_refine_diff_density_rms 0.044
_refine_ls_extinction_method none
_refine_ls_goodness_of_fit_ref 1.061
_refine_ls_hydrogen_treatment constr
_refine_ls_matrix_type full
_refine_ls_number_parameters 219
_refine_ls_number_reflns 4064
_refine_ls_number_restraints 0
_refine_ls_restrained_S_all 1.061
_refine_ls_R_factor_all 0.0853
_refine_ls_R_factor_gt 0.0512
_refine_ls_shift/su_max 0.001
_refine_ls_shift/su_mean 0.000
_refine_ls_structure_factor_coef Fsqd
_refine_ls_weighting_details 'w=1/[\s^2^(Fo^2^)+(0.0393P)^2^+0.8102P] where P=(Fo^2^+2Fc^2^)/3'
_refine_ls_weighting_scheme calc
_refine_ls_wR_factor_gt 0.1142
_refine_ls_wR_factor_ref 0.1335
_reflns_Friedel_coverage 0.000
_reflns_number_gt 2687
_reflns_number_total 4064
_reflns_threshold_expression 'I > 2\s(I)'
_cod_data_source_file jo9b02953_si_003.cif
_cod_data_source_block 3oa
_cod_database_code 4037883
_shelx_shelxl_version_number 2014/7
_chemical_oxdiff_formula 'C1 H1 O1 N1 S1'
_shelx_space_group_comment
;
The symmetry employed for this shelxl refinement is uniquely defined
by the following loop, which should always be used as a source of
symmetry information in preference to the above space-group names.
They are only intended as comments.
;
_reflns_odcompleteness_completeness 99.68
_reflns_odcompleteness_iscentric 1
_reflns_odcompleteness_theta 26.32
_olex2_refinement_description
;
1. Fixed Uiso
 At 1.2 times of:
  All C(H) groups
 At 1.5 times of:
  All C(H,H,H) groups
2.a Ternary CH refined with riding coordinates:
 C009(H009), C00B(H00B), C00E(H00E)
2.b Aromatic/amide H refined with riding coordinates:
 C00A(H00A), C00D(H00D), C00F(H00F), C00G(H00G), C00H(H00H), C00I(H00I),
 C00J(H00J), C00L(H00M), C00M(H00N), C00N(H00O)
2.c Idealised Me refined as rotating group:
 C00K(H00C,H00K,H00L), C00O(H00P,H00Q,H00R)
;
_olex2_submission_special_instructions 'No special instructions were received'
_oxdiff_exptl_absorpt_empirical_details
;
Empirical correction (ABSPACK) includes:
- Absorption correction using spherical harmonics
- Frame scaling
;
_oxdiff_exptl_absorpt_empirical_full_max 1.734
_oxdiff_exptl_absorpt_empirical_full_min 0.502

loop_
_space_group_symop_operation_xyz
'x, y, z'
'-x+1/2, y+1/2, -z+1/2'
'-x, -y, -z'
'x-1/2, -y-1/2, z-1/2'

loop_
_atom_site_label
_atom_site_type_symbol
_atom_site_fract_x
_atom_site_fract_y
_atom_site_fract_z
_atom_site_U_iso_or_equiv
_atom_site_adp_type
_atom_site_occupancy
_atom_site_site_symmetry_order
_atom_site_calc_flag
_atom_site_refinement_flags_posn
S001 S 0.87303(4) 0.83003(7) 0.63999(4) 0.05010(19) Uani 1 1 d .
O002 O 0.90876(13) 0.9741(2) 0.60863(13) 0.0659(5) Uani 1 1 d .
O003 O 0.75391(14) 0.3411(2) 0.46489(13) 0.0689(5) Uani 1 1 d .
O004 O 0.92839(13) 0.7530(2) 0.72125(12) 0.0693(5) Uani 1 1 d .
N005 N 0.85979(13) 0.6959(2) 0.55822(12) 0.0427(4) Uani 1 1 d .
C006 C 0.82279(15) 0.7453(3) 0.46497(14) 0.0402(5) Uani 1 1 d .
C007 C 0.72968(16) 0.6925(2) 0.41734(14) 0.0411(5) Uani 1 1 d .
C008 C 0.75418(16) 0.8665(3) 0.65306(14) 0.0441(5) Uani 1 1 d .
C009 C 0.66976(15) 0.5949(3) 0.46842(15) 0.0451(5) Uani 1 1 d .
H009 H 0.6499 0.6681 0.5114 0.054 Uiso 1 1 calc R
C00A C 0.69499(18) 0.9827(3) 0.59993(16) 0.0509(6) Uani 1 1 d .
H00A H 0.7197 1.0476 0.5607 0.061 Uiso 1 1 calc R
C00B C 0.73547(17) 0.4665(3) 0.52519(17) 0.0499(6) Uani 1 1 d .
H00B H 0.7012 0.4194 0.5681 0.060 Uiso 1 1 calc R
C00C C 0.55922(19) 0.9043(3) 0.66269(19) 0.0601(7) Uani 1 1 d .
C00D C 0.88162(18) 0.8375(3) 0.42309(17) 0.0520(6) Uani 1 1 d .
H00D H 0.9443 0.8698 0.4557 0.062 Uiso 1 1 calc R
C00E C 0.83776(17) 0.5272(3) 0.57917(16) 0.0468(5) Uani 1 1 d .
H00E H 0.8440 0.5157 0.6449 0.056 Uiso 1 1 calc R
C00F C 0.71636(19) 0.7706(3) 0.71104(16) 0.0544(6) Uani 1 1 d .
H00F H 0.7561 0.6935 0.7473 0.065 Uiso 1 1 calc R
C00G C 0.69711(19) 0.7354(3) 0.32543(16) 0.0543(6) Uani 1 1 d .
H00G H 0.6356 0.7008 0.2912 0.065 Uiso 1 1 calc R
C00H C 0.5990(2) 1.0001(3) 0.60622(18) 0.0597(7) Uani 1 1 d .
H00H H 0.5596 1.0790 0.5713 0.072 Uiso 1 1 calc R
C00I C 0.6196(2) 0.7899(3) 0.71491(18) 0.0625(7) Uani 1 1 d .
H00I H 0.5945 0.7243 0.7536 0.075 Uiso 1 1 calc R
C00J C 0.9048(2) 0.4112(3) 0.5500(2) 0.0623(7) Uani 1 1 d .
H00J H 0.9731 0.4076 0.5726 0.075 Uiso 1 1 calc R
C00K C 0.57565(18) 0.5219(3) 0.40854(19) 0.0641(7) Uani 1 1 d .
H00C H 0.5311 0.6065 0.3813 0.096 Uiso 1 1 calc GR
H00K H 0.5449 0.4552 0.4452 0.096 Uiso 1 1 calc GR
H00L H 0.5916 0.4579 0.3613 0.096 Uiso 1 1 calc GR
C00L C 0.8462(2) 0.8800(3) 0.33338(19) 0.0650(7) Uani 1 1 d .
H00M H 0.8844 0.9442 0.3053 0.078 Uiso 1 1 calc R
C00M C 0.7559(2) 0.8295(3) 0.28482(18) 0.0692(8) Uani 1 1 d .
H00N H 0.7332 0.8583 0.2236 0.083 Uiso 1 1 calc R
C00N C 0.8532(2) 0.3160(3) 0.4879(2) 0.0691(8) Uani 1 1 d .
H00O H 0.8824 0.2356 0.4608 0.083 Uiso 1 1 calc R
C00O C 0.4548(2) 0.9260(4) 0.6685(3) 0.0898(11) Uani 1 1 d .
H00P H 0.4403 1.0388 0.6698 0.135 Uiso 1 1 calc GR
H00Q H 0.4464 0.8758 0.7232 0.135 Uiso 1 1 calc GR
H00R H 0.4108 0.8772 0.6162 0.135 Uiso 1 1 calc GR

loop_
_atom_site_aniso_label
_atom_site_aniso_U_11
_atom_site_aniso_U_22
_atom_site_aniso_U_33
_atom_site_aniso_U_23
_atom_site_aniso_U_13
_atom_site_aniso_U_12
S001 0.0473(4) 0.0498(4) 0.0466(3) -0.0010(3) -0.0005(3) -0.0045(3)
O002 0.0672(11) 0.0518(10) 0.0769(13) -0.0030(9) 0.0149(10) -0.0203(9)
O003 0.0801(13) 0.0431(10) 0.0784(13) -0.0125(9) 0.0103(10) 0.0052(9)
O004 0.0605(11) 0.0797(13) 0.0522(10) 0.0036(9) -0.0141(8) 0.0039(9)
N005 0.0444(10) 0.0401(10) 0.0425(10) 0.0061(8) 0.0090(8) 0.0024(8)
C006 0.0423(12) 0.0383(11) 0.0421(12) 0.0064(9) 0.0142(9) 0.0092(9)
C007 0.0454(12) 0.0375(11) 0.0409(11) -0.0009(9) 0.0121(9) 0.0091(9)
C008 0.0552(14) 0.0395(12) 0.0333(11) -0.0060(9) 0.0035(9) -0.0014(10)
C009 0.0429(12) 0.0497(13) 0.0435(12) -0.0086(10) 0.0126(10) -0.0005(10)
C00A 0.0617(16) 0.0439(13) 0.0421(13) -0.0022(10) 0.0037(11) 0.0008(11)
C00B 0.0555(14) 0.0440(13) 0.0537(14) 0.0016(11) 0.0206(11) -0.0040(11)
C00C 0.0594(16) 0.0583(16) 0.0616(16) -0.0236(13) 0.0131(13) 0.0018(13)
C00D 0.0537(14) 0.0452(13) 0.0618(15) 0.0100(11) 0.0235(12) 0.0075(11)
C00E 0.0554(14) 0.0404(12) 0.0434(12) 0.0112(10) 0.0106(10) 0.0030(10)
C00F 0.0683(17) 0.0547(14) 0.0383(12) 0.0024(11) 0.0100(11) 0.0051(12)
C00G 0.0646(16) 0.0533(14) 0.0417(13) -0.0022(11) 0.0073(11) 0.0107(12)
C00H 0.0646(17) 0.0484(14) 0.0569(15) -0.0088(12) -0.0015(13) 0.0095(12)
C00I 0.0780(19) 0.0619(16) 0.0534(15) -0.0104(13) 0.0275(14) -0.0068(14)
C00J 0.0611(16) 0.0487(15) 0.0766(19) 0.0127(14) 0.0165(14) 0.0153(12)
C00K 0.0517(15) 0.0738(18) 0.0643(17) -0.0135(14) 0.0100(13) -0.0086(13)
C00L 0.083(2) 0.0585(16) 0.0634(18) 0.0162(13) 0.0360(16) 0.0057(14)
C00M 0.099(2) 0.0703(18) 0.0419(14) 0.0128(13) 0.0239(15) 0.0116(16)
C00N 0.086(2) 0.0467(16) 0.079(2) 0.0060(14) 0.0273(16) 0.0230(15)
C00O 0.068(2) 0.086(2) 0.121(3) -0.034(2) 0.0342(19) -0.0025(17)

loop_
_atom_type_symbol
_atom_type_description
_atom_type_scat_dispersion_real
_atom_type_scat_dispersion_imag
_atom_type_scat_source
C C 0.0033 0.0016 'International Tables Vol C Tables 4.2.6.8 and 6.1.1.4'
H H 0.0000 0.0000 'International Tables Vol C Tables 4.2.6.8 and 6.1.1.4'
N N 0.0061 0.0033 'International Tables Vol C Tables 4.2.6.8 and 6.1.1.4'
O O 0.0106 0.0060 'International Tables Vol C Tables 4.2.6.8 and 6.1.1.4'
S S 0.1246 0.1234 'International Tables Vol C Tables 4.2.6.8 and 6.1.1.4'

loop_
_geom_angle_atom_site_label_1
_geom_angle_atom_site_label_2
_geom_angle_atom_site_label_3
_geom_angle
O002 S001 O004 120.25(12)
O002 S001 N005 107.57(10)
O002 S001 C008 108.41(11)
O004 S001 N005 106.13(10)
O004 S001 C008 107.72(11)
N005 S001 C008 105.91(9)
C00N O003 C00B 106.40(19)
C006 N005 S001 119.43(14)
C006 N005 C00E 115.89(17)
C00E N005 S001 118.01(14)
C007 C006 N005 118.47(18)
C00D C006 N005 119.9(2)
C00D C006 C007 121.6(2)
C006 C007 C009 118.22(18)
C006 C007 C00G 117.5(2)
C00G C007 C009 124.3(2)
C00A C008 S001 120.00(18)
C00F C008 S001 119.89(18)
C00F C008 C00A 119.9(2)
C007 C009 H009 107.1
C007 C009 C00B 109.24(18)
C007 C009 C00K 114.7(2)
C00B C009 H009 107.1
C00K C009 H009 107.1
C00K C009 C00B 111.3(2)
C008 C00A H00A 120.6
C00H C00A C008 118.8(2)
C00H C00A H00A 120.6
O003 C00B C009 109.07(19)
O003 C00B H00B 109.0
O003 C00B C00E 106.17(18)
C009 C00B H00B 109.0
C009 C00B C00E 114.60(18)
C00E C00B H00B 109.0
C00H C00C C00O 121.3(3)
C00I C00C C00H 117.7(2)
C00I C00C C00O 121.0(3)
C006 C00D H00D 120.4
C00L C00D C006 119.1(2)
C00L C00D H00D 120.4
N005 C00E C00B 114.23(17)
N005 C00E H00E 109.7
N005 C00E C00J 111.49(19)
C00B C00E H00E 109.7
C00J C00E C00B 101.7(2)
C00J C00E H00E 109.7
C008 C00F H00F 120.1
C00I C00F C008 119.8(2)
C00I C00F H00F 120.1
C007 C00G H00G 119.8
C00M C00G C007 120.3(2)
C00M C00G H00G 119.8
C00A C00H C00C 122.3(2)
C00A C00H H00H 118.8
C00C C00H H00H 118.8
C00C C00I C00F 121.4(3)
C00C C00I H00I 119.3
C00F C00I H00I 119.3
C00E C00J H00J 125.3
C00N C00J C00E 109.4(2)
C00N C00J H00J 125.3
C009 C00K H00C 109.5
C009 C00K H00K 109.5
C009 C00K H00L 109.5
H00C C00K H00K 109.5
H00C C00K H00L 109.5
H00K C00K H00L 109.5
C00D C00L H00M 119.6
C00M C00L C00D 120.7(2)
C00M C00L H00M 119.6
C00G C00M H00N 119.7
C00L C00M C00G 120.7(2)
C00L C00M H00N 119.7
O003 C00N H00O 122.1
C00J C00N O003 115.9(2)
C00J C00N H00O 122.1
C00C C00O H00P 109.5
C00C C00O H00Q 109.5
C00C C00O H00R 109.5
H00P C00O H00Q 109.5
H00P C00O H00R 109.5
H00Q C00O H00R 109.5

loop_
_geom_bond_atom_site_label_1
_geom_bond_atom_site_label_2
_geom_bond_distance
S001 O002 1.4237(17)
S001 O004 1.4264(17)
S001 N005 1.6390(19)
S001 C008 1.750(2)
O003 C00B 1.449(3)
O003 C00N 1.360(3)
N005 C006 1.433(3)
N005 C00E 1.486(3)
C006 C007 1.390(3)
C006 C00D 1.389(3)
C007 C009 1.511(3)
C007 C00G 1.395(3)
C008 C00A 1.387(3)
C008 C00F 1.385(3)
C009 H009 0.9800
C009 C00B 1.523(3)
C009 C00K 1.522(3)
C00A H00A 0.9300
C00A C00H 1.377(3)
C00B H00B 0.9800
C00B C00E 1.541(3)
C00C C00H 1.383(4)
C00C C00I 1.379(4)
C00C C00O 1.496(4)
C00D H00D 0.9300
C00D C00L 1.367(3)
C00E H00E 0.9800
C00E C00J 1.488(3)
C00F H00F 0.9300
C00F C00I 1.379(4)
C00G H00G 0.9300
C00G C00M 1.385(4)
C00H H00H 0.9300
C00I H00I 0.9300
C00J H00J 0.9300
C00J C00N 1.297(4)
C00K H00C 0.9600
C00K H00K 0.9600
C00K H00L 0.9600
C00L H00M 0.9300
C00L C00M 1.356(4)
C00M H00N 0.9300
C00N H00O 0.9300
C00O H00P 0.9600
C00O H00Q 0.9600
C00O H00R 0.9600
